data_7020526
loop_
_publ_author_name
'Zeckert, Kornelia'

_publ_section_title
;
 Syntheses and structures of lanthanoid(ii) complexes featuring Sn-M (M =
 Al, Ga, In) bonds.
;
_journal_issue 46
_journal_name_full 'Dalton transactions (Cambridge, England : 2003)'
_journal_page_first 14101
_journal_page_last 14106
_journal_paper_doi 10.1039/c2dt31768k
_journal_volume 41
_journal_year 2012
_chemical_formula_moiety 'C24 H33 N3 Ga Li Sn'
_chemical_formula_sum 'C24 H33 Ga Li N3 Sn'
_chemical_formula_weight 558.88
_chemical_name_systematic
;
?
;
_space_group_IT_number 62
_symmetry_cell_setting orthorhombic
_symmetry_space_group_name_Hall '-P 2ac 2n'
_symmetry_space_group_name_H-M 'P n m a'
_atom_sites_solution_hydrogens geom
_atom_sites_solution_primary direct
_atom_sites_solution_secondary difmap
_audit_conform_dict_location ftp://ftp.iucr.org/pub/cif_core.dic
_audit_conform_dict_name cif_core.dic
_audit_conform_dict_version 2.3
_audit_creation_date 2011-03-01T09:16:07-00:00
_audit_creation_method 'WinGX routine CIF_UPDATE'
_cell_angle_alpha 90
_cell_angle_beta 90
_cell_angle_gamma 90
_cell_formula_units_Z 4
_cell_length_a 15.2718(2)
_cell_length_b 15.6336(3)
_cell_length_c 10.9156(2)
_cell_measurement_reflns_used 29116
_cell_measurement_temperature 130(2)
_cell_measurement_theta_max 32.3681
_cell_measurement_theta_min 2.9217
_cell_volume 2606.13(8)
_computing_cell_refinement
;
CrysAlisPro, Oxford Diffraction Ltd.,
Version 1.171.33.58 (release 29-01-2010 CrysAlis171 .NET)
(compiled Jan 29 2010,16:49:25)
;
_computing_data_collection
;
CrysAlisPro, Oxford Diffraction Ltd.,
Version 1.171.33.58 (release 29-01-2010 CrysAlis171 .NET)
(compiled Jan 29 2010,16:49:25)
;
_computing_data_reduction
;
CrysAlisPro, Oxford Diffraction Ltd.,
Version 1.171.33.58 (release 29-01-2010 CrysAlis171 .NET)
(compiled Jan 29 2010,16:49:25)
;
_computing_molecular_graphics 'Ortep-3 for Windows (Farrugia, 1997)'
_computing_publication_material 'WinGX publication routines (Farrugia, 1999)'
_computing_structure_refinement 'SHELXL-97 (Sheldrick, 1997)'
_computing_structure_solution 'SHELXS-97 (Sheldrick, 1997)'
_diffrn_ambient_temperature 130(2)
_diffrn_detector_area_resol_mean 16.356
_diffrn_measured_fraction_theta_full 0.999
_diffrn_measured_fraction_theta_max 0.999
_diffrn_measurement_device_type 'Xcalibur, Sapphire3, Gemini'
_diffrn_measurement_method '\w scans'
_diffrn_orient_matrix_UB_11 0.0447929
_diffrn_orient_matrix_UB_12 -0.0068883
_diffrn_orient_matrix_UB_13 -0.0109697
_diffrn_orient_matrix_UB_21 -0.0122611
_diffrn_orient_matrix_UB_22 -0.0220613
_diffrn_orient_matrix_UB_23 -0.0409426
_diffrn_orient_matrix_UB_31 0.0006297
_diffrn_orient_matrix_UB_32 0.0607591
_diffrn_orient_matrix_UB_33 -0.0161361
_diffrn_radiation_monochromator graphite
_diffrn_radiation_type MoK\a
_diffrn_radiation_wavelength 0.71073
_diffrn_reflns_av_R_equivalents 0.029
_diffrn_reflns_av_unetI/netI 0.015
_diffrn_reflns_limit_h_max 21
_diffrn_reflns_limit_h_min -21
_diffrn_reflns_limit_k_max 22
_diffrn_reflns_limit_k_min -22
_diffrn_reflns_limit_l_max 15
_diffrn_reflns_limit_l_min -15
_diffrn_reflns_number 52538
_diffrn_reflns_theta_full 30.5
_diffrn_reflns_theta_max 30.5
_diffrn_reflns_theta_min 2.97
_exptl_absorpt_coefficient_mu 2.006
_exptl_absorpt_correction_T_max 1
_exptl_absorpt_correction_T_min 0.91291
_exptl_absorpt_correction_type multi-scan
_exptl_absorpt_process_details
;
CrysAlisPro, Oxford Diffraction Ltd.,
Version 1.171.33.58 (release 29-01-2010 CrysAlis171 .NET)
(compiled Jan 29 2010,16:49:25)
Empirical absorption correction using spherical harmonics,
implemented in SCALE3 ABSPACK scaling algorithm.
;
_exptl_crystal_colour colourless
_exptl_crystal_density_diffrn 1.424
_exptl_crystal_density_method 'not measured'
_exptl_crystal_description prism
_exptl_crystal_F_000 1128
_exptl_crystal_size_max 0.45
_exptl_crystal_size_mid 0.4
_exptl_crystal_size_min 0.3
_refine_diff_density_max 2.028
_refine_diff_density_min -1.133
_refine_diff_density_rms 0.088
_refine_ls_extinction_method none
_refine_ls_goodness_of_fit_ref 1.033
_refine_ls_hydrogen_treatment constr
_refine_ls_matrix_type full
_refine_ls_number_parameters 164
_refine_ls_number_reflns 4100
_refine_ls_number_restraints 43
_refine_ls_restrained_S_all 1.03
_refine_ls_R_factor_all 0.0385
_refine_ls_R_factor_gt 0.0329
_refine_ls_shift/su_max 0.001
_refine_ls_shift/su_mean 0
_refine_ls_structure_factor_coef Fsqd
_refine_ls_weighting_details 'calc w=1/[\s^2^(Fo^2^)+(0.0357P)^2^+4.6265P] where P=(Fo^2^+2Fc^2^)/3'
_refine_ls_weighting_scheme calc
_refine_ls_wR_factor_gt 0.0772
_refine_ls_wR_factor_ref 0.079
_reflns_number_gt 3602
_reflns_number_total 4100
_reflns_threshold_expression >2sigma(I)
_cod_data_source_file c2dt31768k.txt
_cod_data_source_block x1110
_cod_original_sg_symbol_H-M Pnma
_cod_database_code 7020526

loop_
_symmetry_equiv_pos_as_xyz
'x, y, z'
'-x+1/2, -y, z+1/2'
'-x, y+1/2, -z'
'x+1/2, -y+1/2, -z+1/2'
'-x, -y, -z'
'x-1/2, y, -z-1/2'
'x, -y-1/2, z'
'-x-1/2, y-1/2, z-1/2'

loop_
_atom_site_label
_atom_site_type_symbol
_atom_site_fract_x
_atom_site_fract_y
_atom_site_fract_z
_atom_site_U_iso_or_equiv
_atom_site_adp_type
_atom_site_occupancy
_atom_site_symmetry_multiplicity
_atom_site_calc_flag
_atom_site_refinement_flags
_atom_site_disorder_assembly
_atom_site_disorder_group
Ga1 Ga 0.03115(2) 0.25 1.06345(3) 0.02450(9) Uani 1 2 d SDU . .
C15A C 0.0630(4) 0.3508(4) 1.1648(5) 0.0389(14) Uani 0.620(9) 1 d PDU A 1
H15A H 0.017 0.3595 1.2274 0.047 Uiso 0.620(9) 1 calc PR A 1
H15B H 0.1184 0.3382 1.2083 0.047 Uiso 0.620(9) 1 calc PR A 1
C16A C 0.0741(5) 0.4321(4) 1.0939(5) 0.0581(19) Uani 0.620(9) 1 d PDU A 1
H16A H 0.0891 0.4787 1.1502 0.087 Uiso 0.620(9) 1 calc PR A 1
H16B H 0.0193 0.4458 1.0515 0.087 Uiso 0.620(9) 1 calc PR A 1
H16C H 0.1211 0.425 1.0336 0.087 Uiso 0.620(9) 1 calc PR A 1
C15B C 0.0372(6) 0.3711(5) 1.1334(8) 0.0311(18) Uani 0.380(9) 1 d PDU A 2
H15C H 0.0108 0.4112 1.0737 0.037 Uiso 0.380(9) 1 calc PR A 2
H15D H 0.0017 0.3735 1.2093 0.037 Uiso 0.380(9) 1 calc PR A 2
C16B C 0.1307(7) 0.4013(8) 1.1629(11) 0.067(3) Uiso 0.380(9) 1 d PDU A 2
H16D H 0.1289 0.4598 1.195 0.1 Uiso 0.380(9) 1 calc PR A 2
H16E H 0.1662 0.4 1.0881 0.1 Uiso 0.380(9) 1 calc PR A 2
H16F H 0.1567 0.3632 1.2242 0.1 Uiso 0.380(9) 1 calc PR A 2
C1 C 0.15547(14) 0.35343(14) 0.7451(2) 0.0234(4) Uani 1 1 d . . .
C2 C 0.09084(17) 0.41616(17) 0.7357(3) 0.0372(6) Uani 1 1 d . A .
H2 H 0.0452 0.4186 0.7947 0.045 Uiso 1 1 calc R . .
C3 C 0.0930(2) 0.47486(18) 0.6407(4) 0.0528(9) Uani 1 1 d . . .
H3 H 0.0486 0.5171 0.6344 0.063 Uiso 1 1 calc R A .
C4 C 0.1592(2) 0.4721(2) 0.5556(4) 0.0542(10) Uani 1 1 d . A .
C5 C 0.22325(17) 0.4106(2) 0.5731(3) 0.0415(7) Uani 1 1 d . . .
H5 H 0.2712 0.4096 0.5176 0.05 Uiso 1 1 calc R A .
C6 C 0.1630(2) 0.5297(3) 0.4439(4) 0.0786(13) Uani 1 1 d . . .
H6A H 0.2156 0.5165 0.3961 0.118 Uiso 1 1 calc R A .
H6B H 0.1649 0.5897 0.4702 0.118 Uiso 1 1 calc R . .
H6C H 0.1109 0.5203 0.3933 0.118 Uiso 1 1 calc R . .
C7 C 0.2877(2) 0.25 0.9354(3) 0.0266(7) Uani 1 2 d S . .
C8 C 0.3124(3) 0.25 1.0576(3) 0.0670(19) Uani 1 2 d S A .
H8 H 0.2688 0.25 1.1197 0.08 Uiso 1 2 calc SR . .
C9 C 0.4001(3) 0.25 1.0898(4) 0.075(2) Uani 1 2 d S . .
H9 H 0.4168 0.25 1.1736 0.09 Uiso 1 2 calc SR A .
C10 C 0.4632(2) 0.25 0.9992(3) 0.0399(10) Uani 1 2 d S A .
C11 C 0.43420(19) 0.25 0.8800(3) 0.0214(6) Uani 1 2 d S . .
H11 H 0.4769 0.25 0.8168 0.026 Uiso 1 2 calc SR A .
C12 C 0.5598(4) 0.25 1.0288(6) 0.0786(13) Uani 1 2 d S . .
H12A H 0.5678 0.25 1.1179 0.118 Uiso 1 2 calc SR A .
H12B H 0.5872 0.3012 0.9939 0.118 Uiso 0.5 1 calc PR . .
H12C H 0.5872 0.1988 0.9939 0.118 Uiso 0.5 1 calc PR . .
C13 C -0.0884(2) 0.25 0.9863(3) 0.0363(9) Uani 1 2 d S . .
H13A H -0.0949 0.3013 0.9338 0.044 Uiso 0.5 1 calc PR . .
H13B H -0.0949 0.1987 0.9338 0.044 Uiso 0.5 1 calc PR . .
C14 C -0.1604(2) 0.25 1.0854(4) 0.0570(15) Uani 1 2 d S . .
H14A H -0.2181 0.25 1.046 0.085 Uiso 1 2 calc SR A .
H14B H -0.1544 0.3012 1.1365 0.085 Uiso 0.5 1 calc PR . .
H14C H -0.1544 0.1988 1.1365 0.085 Uiso 0.5 1 calc PR . .
N1 N 0.22207(12) 0.35207(13) 0.66333(19) 0.0262(4) Uani 1 1 d . A .
N2 N 0.34952(15) 0.25 0.8469(2) 0.0182(5) Uani 1 2 d S A .
Sn1 Sn 0.149728(13) 0.25 0.880701(19) 0.02076(6) Uani 1 2 d S . .
Li1 Li 0.3026(4) 0.25 0.6759(5) 0.0255(11) Uani 1 2 d S . .

loop_
_atom_site_aniso_label
_atom_site_aniso_U_11
_atom_site_aniso_U_22
_atom_site_aniso_U_33
_atom_site_aniso_U_23
_atom_site_aniso_U_13
_atom_site_aniso_U_12
Ga1 0.01567(15) 0.0416(2) 0.01626(16) 0 0.00126(12) 0
C15A 0.029(3) 0.064(4) 0.024(3) -0.012(2) 0.0016(19) -0.005(2)
C16A 0.086(5) 0.045(3) 0.043(3) -0.014(2) 0.010(3) 0.005(3)
C15B 0.028(4) 0.040(4) 0.025(4) -0.001(3) 0.001(3) -0.001(3)
C1 0.0197(9) 0.0207(9) 0.0297(11) -0.0010(8) -0.0011(8) 0.0000(8)
C2 0.0276(12) 0.0271(12) 0.0569(17) -0.0079(12) -0.0048(12) 0.0056(10)
C3 0.0390(15) 0.0228(13) 0.097(3) 0.0097(15) -0.0228(17) 0.0044(11)
C4 0.0385(16) 0.0397(16) 0.084(3) 0.0360(17) -0.0222(16) -0.0120(13)
C5 0.0259(12) 0.0467(16) 0.0517(16) 0.0289(14) -0.0058(11) -0.0098(11)
C6 0.0474(16) 0.096(3) 0.093(3) 0.071(3) -0.0237(17) -0.0195(19)
C7 0.0164(13) 0.045(2) 0.0185(14) 0 0.0001(11) 0
C8 0.0184(17) 0.168(6) 0.0144(16) 0 0.0032(13) 0
C9 0.0183(17) 0.193(7) 0.0129(16) 0 0.0005(13) 0
C10 0.0185(15) 0.083(3) 0.0182(15) 0 0.0007(12) 0
C11 0.0148(12) 0.0322(16) 0.0172(13) 0 0.0013(10) 0
C12 0.0474(16) 0.096(3) 0.093(3) 0.071(3) -0.0237(17) -0.0195(19)
C13 0.0184(14) 0.072(3) 0.0186(15) 0 0.0000(12) 0
C14 0.0165(16) 0.132(5) 0.0227(17) 0 0.0009(13) 0
N1 0.0194(8) 0.0286(10) 0.0306(10) 0.0098(8) -0.0011(7) -0.0019(7)
N2 0.0150(10) 0.0234(12) 0.0161(11) 0 0.0004(8) 0
Sn1 0.01448(9) 0.03234(12) 0.01545(10) 0 0.00217(7) 0
Li1 0.022(3) 0.036(3) 0.018(2) 0 -0.003(2) 0

loop_
_atom_type_symbol
_atom_type_description
_atom_type_scat_dispersion_real
_atom_type_scat_dispersion_imag
_atom_type_scat_source
C C 0.0033 0.0016 'International Tables Vol C Tables 4.2.6.8 and 6.1.1.4'
H H 0 0 'International Tables Vol C Tables 4.2.6.8 and 6.1.1.4'
N N 0.0061 0.0033 'International Tables Vol C Tables 4.2.6.8 and 6.1.1.4'
Ga Ga 0.2307 1.6083 'International Tables Vol C Tables 4.2.6.8 and 6.1.1.4'
Sn Sn -0.6537 1.4246 'International Tables Vol C Tables 4.2.6.8 and 6.1.1.4'
Li Li -0.0003 0.0001 'International Tables Vol C Tables 4.2.6.8 and 6.1.1.4'

loop_
_geom_angle_atom_site_label_1
_geom_angle_atom_site_label_2
_geom_angle_atom_site_label_3
_geom_angle
_geom_angle_site_symmetry_1
_geom_angle_site_symmetry_3
C15A Ga1 C15A 105.0(4) . 7_565
C15A Ga1 C13 117.1(2) . .
C15A Ga1 C13 117.1(2) 7_565 .
C15A Ga1 C15B 17.4(2) . .
C15A Ga1 C15B 121.1(4) 7_565 .
C13 Ga1 C15B 101.4(3) . .
C15A Ga1 C15B 121.1(4) . 7_565
C15A Ga1 C15B 17.4(2) 7_565 7_565
C13 Ga1 C15B 101.4(3) . 7_565
C15B Ga1 C15B 135.8(5) . 7_565
C15A Ga1 Sn1 104.34(16) . .
C15A Ga1 Sn1 104.34(16) 7_565 .
C13 Ga1 Sn1 107.46(10) . .
C15B Ga1 Sn1 104.3(2) . .
C15B Ga1 Sn1 104.3(2) 7_565 .
C16A C15A Ga1 114.4(4) . .
C16A C15A H15A 108.7 . .
Ga1 C15A H15A 108.7 . .
C16A C15A H15B 108.7 . .
Ga1 C15A H15B 108.7 . .
H15A C15A H15B 107.6 . .
C15A C16A H16A 109.5 . .
C15A C16A H16B 109.5 . .
H16A C16A H16B 109.5 . .
C15A C16A H16C 109.5 . .
H16A C16A H16C 109.5 . .
H16B C16A H16C 109.5 . .
C16B C15B Ga1 113.8(7) . .
C16B C15B H15C 108.8 . .
Ga1 C15B H15C 108.8 . .
C16B C15B H15D 108.8 . .
Ga1 C15B H15D 108.8 . .
H15C C15B H15D 107.7 . .
C15B C16B H16D 109.5 . .
C15B C16B H16E 109.5 . .
H16D C16B H16E 109.5 . .
C15B C16B H16F 109.5 . .
H16D C16B H16F 109.5 . .
H16E C16B H16F 109.5 . .
N1 C1 C2 119.6(2) . .
N1 C1 Sn1 117.61(15) . .
C2 C1 Sn1 122.63(19) . .
C3 C2 C1 120.2(3) . .
C3 C2 H2 119.9 . .
C1 C2 H2 119.9 . .
C4 C3 C2 120.2(3) . .
C4 C3 H3 119.9 . .
C2 C3 H3 119.9 . .
C3 C4 C5 116.6(3) . .
C3 C4 C6 123.5(3) . .
C5 C4 C6 119.8(4) . .
N1 C5 C4 124.3(3) . .
N1 C5 H5 117.8 . .
C4 C5 H5 117.8 . .
C4 C6 H6A 109.5 . .
C4 C6 H6B 109.5 . .
H6A C6 H6B 109.5 . .
C4 C6 H6C 109.5 . .
H6A C6 H6C 109.5 . .
H6B C6 H6C 109.5 . .
N2 C7 C8 119.8(3) . .
N2 C7 Sn1 118.6(2) . .
C8 C7 Sn1 121.6(2) . .
C9 C8 C7 120.5(3) . .
C9 C8 H8 119.8 . .
C7 C8 H8 119.8 . .
C10 C9 C8 119.6(4) . .
C10 C9 H9 120.2 . .
C8 C9 H9 120.2 . .
C11 C10 C9 116.9(3) . .
C11 C10 C12 121.2(4) . .
C9 C10 C12 121.9(4) . .
N2 C11 C10 124.4(3) . .
N2 C11 H11 117.8 . .
C10 C11 H11 117.8 . .
C10 C12 H12A 109.5 . .
C10 C12 H12B 109.5 . .
H12A C12 H12B 109.5 . .
C10 C12 H12C 109.5 . .
H12A C12 H12C 109.5 . .
H12B C12 H12C 109.5 . .
C14 C13 Ga1 110.7(2) . .
C14 C13 Li1 91.3(2) . 6_557
Ga1 C13 Li1 158.0(2) . 6_557
C14 C13 H13A 109.5 . .
Ga1 C13 H13A 109.5 . .
Li1 C13 H13A 60.6 6_557 .
C14 C13 H13B 109.5 . .
Ga1 C13 H13B 109.5 . .
Li1 C13 H13B 60.6 6_557 .
H13A C13 H13B 108.1 . .
C13 C14 H14A 109.5 . .
C13 C14 H14B 109.5 . .
H14A C14 H14B 109.5 . .
C13 C14 H14C 109.5 . .
H14A C14 H14C 109.5 . .
H14B C14 H14C 109.5 . .
C5 N1 C1 118.9(2) . .
C5 N1 Li1 125.4(2) . .
C1 N1 Li1 115.2(2) . .
C11 N2 C7 118.7(3) . .
C11 N2 Li1 126.6(3) . .
C7 N2 Li1 114.6(3) . .
C7 Sn1 C1 98.36(8) . 7_565
C7 Sn1 C1 98.36(8) . .
C1 Sn1 C1 94.96(12) 7_565 .
C7 Sn1 Ga1 116.42(8) . .
C1 Sn1 Ga1 121.76(6) 7_565 .
C1 Sn1 Ga1 121.76(6) . .
C7 Sn1 Li1 59.57(13) . .
C1 Sn1 Li1 60.30(8) 7_565 .
C1 Sn1 Li1 60.30(8) . .
Ga1 Sn1 Li1 175.99(10) . .
N2 Li1 N1 106.4(2) . 7_565
N2 Li1 N1 106.4(2) . .
N1 Li1 N1 104.4(3) 7_565 .
N2 Li1 C13 115.8(3) . 6_657
N1 Li1 C13 111.57(19) 7_565 6_657
N1 Li1 C13 111.57(19) . 6_657
N2 Li1 Sn1 67.25(17) . .
N1 Li1 Sn1 66.87(16) 7_565 .
N1 Li1 Sn1 66.87(16) . .
C13 Li1 Sn1 177.0(2) 6_657 .

loop_
_geom_bond_atom_site_label_1
_geom_bond_atom_site_label_2
_geom_bond_distance
_geom_bond_site_symmetry_2
Ga1 C15A 1.986(5) .
Ga1 C15A 1.986(5) 7_565
Ga1 C13 2.010(3) .
Ga1 C15B 2.044(8) .
Ga1 C15B 2.044(8) 7_565
Ga1 Sn1 2.6942(4) .
C15A C16A 1.498(8) .
C15A H15A 0.99 .
C15A H15B 0.99 .
C16A H16A 0.98 .
C16A H16B 0.98 .
C16A H16C 0.98 .
C15B C16B 1.538(11) .
C15B H15C 0.99 .
C15B H15D 0.99 .
C16B H16D 0.98 .
C16B H16E 0.98 .
C16B H16F 0.98 .
C1 N1 1.353(3) .
C1 C2 1.395(3) .
C1 Sn1 2.194(2) .
C2 C3 1.385(5) .
C2 H2 0.95 .
C3 C4 1.374(6) .
C3 H3 0.95 .
C4 C5 1.385(4) .
C4 C6 1.517(5) .
C5 N1 1.344(3) .
C5 H5 0.95 .
C6 H6A 0.98 .
C6 H6B 0.98 .
C6 H6C 0.98 .
C7 N2 1.351(4) .
C7 C8 1.386(5) .
C7 Sn1 2.189(3) .
C8 C9 1.386(5) .
C8 H8 0.95 .
C9 C10 1.381(5) .
C9 H9 0.95 .
C10 C11 1.375(5) .
C10 C12 1.510(6) .
C11 N2 1.343(4) .
C11 H11 0.95 .
C12 H12A 0.98 .
C12 H12B 0.98 .
C12 H12C 0.98 .
C13 C14 1.543(5) .
C13 Li1 2.430(7) 6_557
C13 H13A 0.99 .
C13 H13B 0.99 .
C14 H14A 0.98 .
C14 H14B 0.98 .
C14 H14C 0.98 .
N1 Li1 2.019(4) .
N2 Li1 1.999(6) .
Sn1 C1 2.194(2) 7_565
Sn1 Li1 3.232(6) .
Li1 N1 2.019(4) 7_565
Li1 C13 2.430(7) 6_657
